data_4064269
loop_
_publ_author_name
'Tourneux, Jean-Christophe'
'Berthet, Jean-Claude'
'Cantat, Thibault'
'Thu\'ery, Pierre'
'M\'ezailles, Nicolas'
'Le Floch, Pascal'
'Ephritikhine, Michel'

_publ_section_title
;
 Uranium(IV) Nucleophilic Carbene Complexes
;
_journal_issue 11
_journal_name_full Organometallics
_journal_page_first 2957
_journal_paper_doi 10.1021/om200006g
_journal_volume 30
_journal_year 2011
_chemical_formula_sum 'C66 H76 Cl6 Li2 O4 P4 S4 U2'
_chemical_formula_weight 1888.03
_space_group_IT_number 14
_symmetry_cell_setting monoclinic
_symmetry_space_group_name_Hall '-P 2ybc'
_symmetry_space_group_name_H-M 'P 1 21/c 1'
_atom_sites_solution_hydrogens geom
_atom_sites_solution_primary heavy
_atom_sites_solution_secondary difmap
_audit_creation_method SHELXL-97
_cell_angle_alpha 90.00
_cell_angle_beta 98.252(5)
_cell_angle_gamma 90.00
_cell_formula_units_Z 2
_cell_length_a 11.5147(7)
_cell_length_b 28.371(2)
_cell_length_c 11.5957(11)
_cell_measurement_reflns_used 104969
_cell_measurement_temperature 150(2)
_cell_measurement_theta_max 25.68
_cell_measurement_theta_min 2.28
_cell_volume 3748.9(5)
_computing_cell_refinement 'HKL2000 (Otwinowski & Minor, 1997)'
_computing_data_collection 'COLLECT (Nonius, 1998)'
_computing_data_reduction 'HKL2000 (Otwinowski & Minor, 1997)'
_computing_molecular_graphics 'SHELXTL (Sheldrick, 2008)'
_computing_publication_material 'SHELXTL (Sheldrick, 2008); PLATON (Spek, 2003)'
_computing_structure_refinement 'SHELXL-97 (Sheldrick, 2008)'
_computing_structure_solution 'SHELXS-97 (Sheldrick, 2008)'
_diffrn_ambient_temperature 150(2)
_diffrn_measured_fraction_theta_full 0.997
_diffrn_measured_fraction_theta_max 0.997
_diffrn_measurement_device_type 'Nonius Kappa-CCD area-detector diffractometer'
_diffrn_measurement_method 'two \f and four \w scans with 2\% steps (389 frames)'
_diffrn_radiation_monochromator graphite
_diffrn_radiation_source 'fine-focus sealed tube'
_diffrn_radiation_type MoK\a
_diffrn_radiation_wavelength 0.71073
_diffrn_reflns_av_R_equivalents 0.0626
_diffrn_reflns_av_sigmaI/netI 0.0930
_diffrn_reflns_limit_h_max 14
_diffrn_reflns_limit_h_min -14
_diffrn_reflns_limit_k_max 34
_diffrn_reflns_limit_k_min -34
_diffrn_reflns_limit_l_max 14
_diffrn_reflns_limit_l_min -14
_diffrn_reflns_number 104969
_diffrn_reflns_theta_full 25.68
_diffrn_reflns_theta_max 25.68
_diffrn_reflns_theta_min 2.28
_diffrn_standards_decay_% 0
_diffrn_standards_interval_time 0
_diffrn_standards_number 0
_exptl_absorpt_coefficient_mu 4.768
_exptl_absorpt_correction_T_max 0.953
_exptl_absorpt_correction_T_min 0.749
_exptl_absorpt_correction_type multi-scan
_exptl_absorpt_process_details 'SCALEPACK (Otwinowski & Minor, 1997)'
_exptl_crystal_colour 'translucent light red'
_exptl_crystal_density_diffrn 1.673
_exptl_crystal_density_method 'not measured'
_exptl_crystal_description irregular
_exptl_crystal_F_000 1840
_exptl_crystal_size_max 0.06
_exptl_crystal_size_mid 0.04
_exptl_crystal_size_min 0.01
_refine_diff_density_max 1.023
_refine_diff_density_min -1.252
_refine_diff_density_rms 0.150
_refine_ls_extinction_method none
_refine_ls_goodness_of_fit_ref 1.028
_refine_ls_hydrogen_treatment constr
_refine_ls_matrix_type full
_refine_ls_number_parameters 399
_refine_ls_number_reflns 7097
_refine_ls_number_restraints 14
_refine_ls_restrained_S_all 1.033
_refine_ls_R_factor_all 0.0970
_refine_ls_R_factor_gt 0.0516
_refine_ls_shift/su_max 0.001
_refine_ls_shift/su_mean 0.000
_refine_ls_structure_factor_coef Fsqd
_refine_ls_weighting_details 'calc w=1/[\s^2^(Fo^2^)+(0.0232P)^2^+5.3166P] where P=(Fo^2^+2Fc^2^)/3'
_refine_ls_weighting_scheme calc
_refine_ls_wR_factor_gt 0.0759
_refine_ls_wR_factor_ref 0.0860
_reflns_number_gt 4800
_reflns_number_total 7097
_reflns_threshold_expression >2sigma(I)
_cod_data_source_file om200006g_si_003.cif
_cod_data_source_block 2b
_cod_original_sg_symbol_H-M 'P 21/c'
_cod_database_code 4064269

loop_
_symmetry_equiv_pos_as_xyz
'x, y, z'
'-x, y+1/2, -z+1/2'
'-x, -y, -z'
'x, -y-1/2, z-1/2'

loop_
_atom_site_label
_atom_site_type_symbol
_atom_site_fract_x
_atom_site_fract_y
_atom_site_fract_z
_atom_site_U_iso_or_equiv
_atom_site_adp_type
_atom_site_occupancy
_atom_site_symmetry_multiplicity
_atom_site_calc_flag
_atom_site_refinement_flags
U U 0.60913(3) 0.950912(10) 0.11880(2) 0.03043(9) Uani 1 1 d .
Li Li 0.6555(14) 1.1018(5) 0.1564(13) 0.055(4) Uani 1 1 d .
Cl1 Cl 0.62044(17) 1.01584(7) -0.06425(15) 0.0372(5) Uani 1 1 d .
Cl2 Cl 0.6456(2) 1.02686(7) 0.25570(17) 0.0466(5) Uani 1 1 d .
Cl3 Cl 0.53923(19) 0.88629(7) -0.04564(17) 0.0436(5) Uani 1 1 d .
S1 S 0.83614(17) 0.94579(7) 0.05762(15) 0.0384(5) Uani 1 1 d .
S2 S 0.48124(19) 0.90735(8) 0.28016(18) 0.0449(5) Uani 1 1 d .
P1 P 0.85869(18) 0.90332(7) 0.20025(16) 0.0333(5) Uani 1 1 d .
P2 P 0.63940(19) 0.87858(7) 0.33511(16) 0.0346(5) Uani 1 1 d .
O1 O 0.6760(6) 1.1440(2) 0.2904(5) 0.0644(18) Uani 1 1 d .
O2 O 0.7865(6) 1.1184(2) 0.0704(6) 0.0697(19) Uani 1 1 d .
C1 C 0.7278(6) 0.9027(2) 0.2476(6) 0.0304(17) Uani 1 1 d .
C2 C 0.9065(7) 0.8451(3) 0.1589(7) 0.042(2) Uani 1 1 d .
C3 C 0.8671(8) 0.8267(3) 0.0485(7) 0.048(2) Uani 1 1 d .
H3 H 0.8232 0.8455 -0.0074 0.057 Uiso 1 1 calc R
C4 C 0.8927(9) 0.7806(3) 0.0215(9) 0.065(3) Uani 1 1 d .
H4 H 0.8661 0.7685 -0.0520 0.078 Uiso 1 1 calc R
C5 C 0.9576(9) 0.7531(3) 0.1040(10) 0.070(3) Uani 1 1 d .
H5 H 0.9750 0.7222 0.0855 0.085 Uiso 1 1 calc R
C6 C 0.9979(9) 0.7704(3) 0.2144(10) 0.076(3) Uani 1 1 d .
H6 H 1.0414 0.7511 0.2695 0.091 Uiso 1 1 calc R
C7 C 0.9730(8) 0.8164(3) 0.2423(8) 0.053(2) Uani 1 1 d .
H7 H 1.0003 0.8283 0.3160 0.063 Uiso 1 1 calc R
C8 C 0.9798(7) 0.9251(3) 0.3011(6) 0.0377(19) Uani 1 1 d .
C9 C 1.0837(8) 0.9363(3) 0.2620(8) 0.065(3) Uani 1 1 d .
H9 H 1.0904 0.9324 0.1836 0.078 Uiso 1 1 calc R
C10 C 1.1781(8) 0.9531(4) 0.3377(10) 0.082(3) Uani 1 1 d .
H10 H 1.2482 0.9599 0.3101 0.099 Uiso 1 1 calc R
C11 C 1.1694(11) 0.9600(4) 0.4520(11) 0.087(4) Uani 1 1 d .
H11 H 1.2325 0.9722 0.5021 0.104 Uiso 1 1 calc R
C12 C 1.0691(12) 0.9491(4) 0.4922(9) 0.096(4) Uani 1 1 d .
H12 H 1.0646 0.9526 0.5712 0.116 Uiso 1 1 calc R
C13 C 0.9708(9) 0.9324(3) 0.4173(7) 0.067(3) Uani 1 1 d .
H13 H 0.9007 0.9264 0.4456 0.081 Uiso 1 1 calc R
C14 C 0.6282(7) 0.8148(3) 0.3248(6) 0.0379(19) Uani 1 1 d .
C15 C 0.6608(8) 0.7922(3) 0.2289(7) 0.047(2) Uani 1 1 d .
H15 H 0.6883 0.8096 0.1705 0.057 Uiso 1 1 calc R
C16 C 0.6525(9) 0.7438(3) 0.2197(7) 0.056(3) Uani 1 1 d .
H16 H 0.6754 0.7288 0.1554 0.067 Uiso 1 1 calc R
C17 C 0.6105(8) 0.7176(3) 0.3050(7) 0.051(2) Uani 1 1 d .
H17 H 0.6064 0.6849 0.2987 0.061 Uiso 1 1 calc R
C18 C 0.5750(9) 0.7397(3) 0.3990(7) 0.057(3) Uani 1 1 d .
H18 H 0.5453 0.7221 0.4558 0.068 Uiso 1 1 calc R
C19 C 0.5833(8) 0.7883(3) 0.4095(7) 0.049(2) Uani 1 1 d .
H19 H 0.5588 0.8033 0.4732 0.059 Uiso 1 1 calc R
C20 C 0.6796(7) 0.8901(3) 0.4914(6) 0.038(2) Uani 1 1 d .
C21 C 0.7643(8) 0.8625(3) 0.5580(6) 0.044(2) Uani 1 1 d .
H21 H 0.7999 0.8379 0.5232 0.053 Uiso 1 1 calc R
C22 C 0.7957(9) 0.8715(3) 0.6754(7) 0.059(3) Uani 1 1 d .
H22 H 0.8524 0.8528 0.7186 0.071 Uiso 1 1 calc R
C23 C 0.7447(10) 0.9074(4) 0.7292(8) 0.065(3) Uani 1 1 d .
H23 H 0.7667 0.9131 0.8083 0.078 Uiso 1 1 calc R
C24 C 0.6615(10) 0.9347(4) 0.6657(9) 0.072(3) Uani 1 1 d .
H24 H 0.6263 0.9590 0.7019 0.086 Uiso 1 1 calc R
C25 C 0.6281(8) 0.9264(3) 0.5447(7) 0.051(2) Uani 1 1 d .
H25 H 0.5717 0.9453 0.5016 0.061 Uiso 1 1 calc R
C26 C 0.6196(9) 1.1383(4) 0.3919(9) 0.075(3) Uani 1 1 d .
H26A H 0.6224 1.1056 0.4161 0.090 Uiso 1 1 calc R
H26B H 0.5381 1.1479 0.3753 0.090 Uiso 1 1 calc R
C27 C 0.6831(11) 1.1682(5) 0.4850(10) 0.103(5) Uani 1 1 d .
H27A H 0.6400 1.1971 0.4939 0.124 Uiso 1 1 calc R
H27B H 0.6945 1.1516 0.5588 0.124 Uiso 1 1 calc R
C28 C 0.7939(11) 1.1784(5) 0.4470(11) 0.103(4) Uani 1 1 d .
H28A H 0.8508 1.1537 0.4702 0.123 Uiso 1 1 calc R
H28B H 0.8254 1.2083 0.4776 0.123 Uiso 1 1 calc R
C29 C 0.7599(11) 1.1803(4) 0.3109(10) 0.099(4) Uani 1 1 d U
H29A H 0.7265 1.2106 0.2856 0.119 Uiso 1 1 calc R
H29B H 0.8273 1.1740 0.2717 0.119 Uiso 1 1 calc R
C30 C 0.8857(10) 1.0872(5) 0.0686(9) 0.091(4) Uani 1 1 d D
H30A H 0.9481 1.1039 0.0380 0.109 Uiso 1 1 calc R
H30B H 0.8624 1.0607 0.0176 0.109 Uiso 1 1 calc R
C31 C 0.9297(10) 1.0695(5) 0.1878(9) 0.100(4) Uani 1 1 d D
H31A H 0.9441 1.0957 0.2404 0.150 Uiso 1 1 calc R
H31B H 1.0014 1.0524 0.1864 0.150 Uiso 1 1 calc R
H31C H 0.8721 1.0491 0.2135 0.150 Uiso 1 1 calc R
C32 C 0.7659(11) 1.1412(4) -0.0417(11) 0.097(4) Uani 1 1 d D
H32A H 0.7168 1.1212 -0.0964 0.116 Uiso 1 1 calc R
H32B H 0.8401 1.1456 -0.0707 0.116 Uiso 1 1 calc R
C33 C 0.7080(14) 1.1873(5) -0.0338(14) 0.146(6) Uani 1 1 d DU
H33A H 0.6345 1.1829 -0.0054 0.219 Uiso 1 1 calc R
H33B H 0.6944 1.2016 -0.1096 0.219 Uiso 1 1 calc R
H33C H 0.7576 1.2075 0.0186 0.219 Uiso 1 1 calc R

loop_
_atom_site_aniso_label
_atom_site_aniso_U_11
_atom_site_aniso_U_22
_atom_site_aniso_U_33
_atom_site_aniso_U_23
_atom_site_aniso_U_13
_atom_site_aniso_U_12
U 0.03517(16) 0.02643(14) 0.02972(14) 0.00184(15) 0.00474(10) 0.00293(17)
Li 0.057(10) 0.039(9) 0.063(10) -0.007(7) -0.009(8) 0.003(7)
Cl1 0.0377(12) 0.0361(11) 0.0385(10) 0.0084(8) 0.0077(9) 0.0051(9)
Cl2 0.0587(15) 0.0388(11) 0.0408(11) -0.0078(9) 0.0023(10) 0.0045(10)
Cl3 0.0519(14) 0.0313(11) 0.0463(11) -0.0074(9) 0.0025(10) 0.0035(10)
S1 0.0418(12) 0.0414(12) 0.0323(9) 0.0063(9) 0.0067(8) 0.0037(10)
S2 0.0410(13) 0.0468(13) 0.0490(12) 0.0133(10) 0.0141(10) 0.0069(10)
P1 0.0350(12) 0.0326(11) 0.0316(10) -0.0007(8) 0.0029(9) 0.0032(9)
P2 0.0430(13) 0.0309(11) 0.0305(11) 0.0037(8) 0.0070(9) 0.0054(10)
O1 0.064(5) 0.061(4) 0.069(4) -0.011(3) 0.013(4) -0.021(4)
O2 0.068(5) 0.077(5) 0.067(4) 0.004(4) 0.019(4) 0.000(4)
C1 0.035(5) 0.025(4) 0.029(4) 0.007(3) 0.002(3) 0.009(3)
C2 0.034(5) 0.044(5) 0.051(5) -0.011(4) 0.016(4) 0.004(4)
C3 0.043(6) 0.047(5) 0.054(5) -0.012(4) 0.014(4) 0.003(4)
C4 0.062(7) 0.056(7) 0.078(7) -0.027(5) 0.010(6) 0.004(5)
C5 0.060(7) 0.044(6) 0.107(9) -0.028(6) 0.013(6) 0.012(5)
C6 0.076(8) 0.045(6) 0.103(9) -0.003(6) 0.002(7) 0.021(6)
C7 0.050(6) 0.045(5) 0.058(6) 0.002(4) -0.009(5) 0.015(5)
C8 0.045(5) 0.025(4) 0.042(5) 0.002(3) 0.005(4) 0.013(4)
C9 0.042(6) 0.085(8) 0.068(6) -0.027(5) 0.012(5) -0.002(5)
C10 0.039(6) 0.098(9) 0.102(9) -0.036(8) -0.018(6) 0.002(7)
C11 0.072(8) 0.081(9) 0.094(9) -0.002(7) -0.036(7) -0.009(7)
C12 0.123(11) 0.114(10) 0.044(5) 0.002(6) -0.016(7) -0.053(9)
C13 0.070(7) 0.085(8) 0.045(5) 0.000(5) 0.000(5) -0.030(6)
C14 0.044(5) 0.034(5) 0.036(4) 0.000(3) 0.009(4) 0.001(4)
C15 0.075(7) 0.033(5) 0.037(4) 0.001(4) 0.015(4) -0.004(4)
C16 0.085(8) 0.039(5) 0.046(5) -0.007(4) 0.019(5) -0.009(5)
C17 0.072(7) 0.027(5) 0.054(5) 0.000(4) 0.009(5) -0.006(4)
C18 0.090(8) 0.037(5) 0.049(5) 0.009(4) 0.027(5) -0.008(5)
C19 0.067(7) 0.043(6) 0.042(5) 0.001(4) 0.020(4) 0.000(5)
C20 0.057(6) 0.023(4) 0.036(4) 0.002(3) 0.016(4) -0.007(4)
C21 0.059(6) 0.040(5) 0.033(4) 0.002(4) 0.006(4) -0.002(4)
C22 0.074(7) 0.061(7) 0.042(5) 0.005(5) 0.002(5) -0.009(5)
C23 0.073(8) 0.082(8) 0.040(5) -0.007(5) 0.012(5) -0.037(6)
C24 0.080(8) 0.073(8) 0.070(7) -0.037(6) 0.037(6) -0.031(6)
C25 0.053(6) 0.045(5) 0.057(6) -0.011(4) 0.013(5) -0.012(5)
C26 0.073(8) 0.073(7) 0.090(8) -0.029(6) 0.051(6) -0.023(6)
C27 0.108(11) 0.116(11) 0.097(9) -0.047(8) 0.052(8) -0.053(9)
C28 0.083(10) 0.105(10) 0.120(11) -0.032(8) 0.014(8) -0.018(8)
C29 0.104(8) 0.101(7) 0.099(7) -0.030(6) 0.031(6) -0.035(6)
C30 0.053(8) 0.125(11) 0.098(9) -0.016(8) 0.021(7) 0.001(7)
C31 0.071(9) 0.140(12) 0.087(9) 0.002(8) 0.003(7) -0.011(8)
C32 0.086(10) 0.093(10) 0.115(10) 0.012(8) 0.029(8) 0.016(8)
C33 0.149(10) 0.119(9) 0.174(9) 0.031(8) 0.038(8) 0.008(8)

loop_
_atom_type_symbol
_atom_type_description
_atom_type_scat_dispersion_real
_atom_type_scat_dispersion_imag
_atom_type_scat_source
C C 0.0033 0.0016 'International Tables Vol C Tables 4.2.6.8 and 6.1.1.4'
H H 0.0000 0.0000 'International Tables Vol C Tables 4.2.6.8 and 6.1.1.4'
Li Li -0.0003 0.0001 'International Tables Vol C Tables 4.2.6.8 and 6.1.1.4'
O O 0.0106 0.0060 'International Tables Vol C Tables 4.2.6.8 and 6.1.1.4'
P P 0.1023 0.0942 'International Tables Vol C Tables 4.2.6.8 and 6.1.1.4'
S S 0.1246 0.1234 'International Tables Vol C Tables 4.2.6.8 and 6.1.1.4'
U U -9.6767 9.6646 'International Tables Vol C Tables 4.2.6.8 and 6.1.1.4'
Cl Cl 0.1484 0.1585 'International Tables Vol C Tables 4.2.6.8 and 6.1.1.4'

loop_
_geom_angle_atom_site_label_1
_geom_angle_atom_site_label_2
_geom_angle_atom_site_label_3
_geom_angle
_geom_angle_site_symmetry_1
_geom_angle_site_symmetry_3
C1 U Cl2 93.74(18) . .
C1 U Cl3 98.24(18) . .
Cl2 U Cl3 167.92(6) . .
C1 U Cl1 142.74(19) . 3_675
Cl2 U Cl1 85.71(6) . 3_675
Cl3 U Cl1 83.81(6) . 3_675
C1 U S1 69.43(19) . .
Cl2 U S1 96.84(7) . .
Cl3 U S1 88.87(6) . .
Cl1 U S1 147.71(5) 3_675 .
C1 U S2 68.33(19) . .
Cl2 U S2 90.67(7) . .
Cl3 U S2 92.29(7) . .
Cl1 U S2 74.42(6) 3_675 .
S1 U S2 137.46(6) . .
C1 U Cl1 141.35(19) . .
Cl2 U Cl1 84.29(6) . .
Cl3 U Cl1 87.31(6) . .
Cl1 U Cl1 75.76(6) 3_675 .
S1 U Cl1 72.50(6) . .
S2 U Cl1 150.04(6) . .
O1 Li O2 103.9(7) . .
O1 Li Cl2 99.7(6) . .
O2 Li Cl2 122.6(7) . .
O1 Li Cl3 109.3(7) . 3_675
O2 Li Cl3 114.2(7) . 3_675
Cl2 Li Cl3 105.6(6) . 3_675
U Cl1 U 104.24(6) 3_675 .
Li Cl2 U 116.0(3) . .
Li Cl3 U 116.0(3) 3_675 .
P1 S1 U 80.79(8) . .
P2 S2 U 81.56(9) . .
C1 P1 C8 116.2(4) . .
C1 P1 C2 113.3(4) . .
C8 P1 C2 104.2(4) . .
C1 P1 S1 104.9(2) . .
C8 P1 S1 108.8(3) . .
C2 P1 S1 109.3(3) . .
C1 P2 C14 114.1(4) . .
C1 P2 C20 115.8(4) . .
C14 P2 C20 104.3(3) . .
C1 P2 S2 104.0(3) . .
C14 P2 S2 109.3(3) . .
C20 P2 S2 109.2(3) . .
C29 O1 C26 109.0(7) . .
C29 O1 Li 125.8(8) . .
C26 O1 Li 124.6(7) . .
C32 O2 C30 106.8(8) . .
C32 O2 Li 121.6(8) . .
C30 O2 Li 121.3(8) . .
P1 C1 P2 148.5(4) . .
P1 C1 U 104.9(3) . .
P2 C1 U 106.0(3) . .
C3 C2 C7 119.2(8) . .
C3 C2 P1 120.5(6) . .
C7 C2 P1 119.9(6) . .
C4 C3 C2 120.5(9) . .
C4 C3 H3 119.8 . .
C2 C3 H3 119.8 . .
C5 C4 C3 119.6(9) . .
C5 C4 H4 120.2 . .
C3 C4 H4 120.2 . .
C4 C5 C6 121.3(9) . .
C4 C5 H5 119.4 . .
C6 C5 H5 119.4 . .
C7 C6 C5 119.7(9) . .
C7 C6 H6 120.2 . .
C5 C6 H6 120.2 . .
C6 C7 C2 119.8(9) . .
C6 C7 H7 120.1 . .
C2 C7 H7 120.1 . .
C9 C8 C13 118.5(8) . .
C9 C8 P1 119.7(6) . .
C13 C8 P1 121.8(7) . .
C8 C9 C10 120.9(9) . .
C8 C9 H9 119.6 . .
C10 C9 H9 119.6 . .
C11 C10 C9 120.5(11) . .
C11 C10 H10 119.7 . .
C9 C10 H10 119.7 . .
C12 C11 C10 119.6(10) . .
C12 C11 H11 120.2 . .
C10 C11 H11 120.2 . .
C11 C12 C13 121.3(10) . .
C11 C12 H12 119.3 . .
C13 C12 H12 119.3 . .
C8 C13 C12 119.1(10) . .
C8 C13 H13 120.5 . .
C12 C13 H13 120.5 . .
C15 C14 C19 119.1(7) . .
C15 C14 P2 119.5(6) . .
C19 C14 P2 121.4(6) . .
C16 C15 C14 120.1(8) . .
C16 C15 H15 119.9 . .
C14 C15 H15 119.9 . .
C15 C16 C17 120.7(8) . .
C15 C16 H16 119.7 . .
C17 C16 H16 119.7 . .
C18 C17 C16 119.8(8) . .
C18 C17 H17 120.1 . .
C16 C17 H17 120.1 . .
C17 C18 C19 120.0(8) . .
C17 C18 H18 120.0 . .
C19 C18 H18 120.0 . .
C18 C19 C14 120.2(8) . .
C18 C19 H19 119.9 . .
C14 C19 H19 119.9 . .
C25 C20 C21 118.8(7) . .
C25 C20 P2 120.8(6) . .
C21 C20 P2 120.4(6) . .
C22 C21 C20 120.4(8) . .
C22 C21 H21 119.8 . .
C20 C21 H21 119.8 . .
C23 C22 C21 121.2(9) . .
C23 C22 H22 119.4 . .
C21 C22 H22 119.4 . .
C24 C23 C22 119.4(9) . .
C24 C23 H23 120.3 . .
C22 C23 H23 120.3 . .
C23 C24 C25 120.5(10) . .
C23 C24 H24 119.7 . .
C25 C24 H24 119.7 . .
C20 C25 C24 119.6(9) . .
C20 C25 H25 120.2 . .
C24 C25 H25 120.2 . .
O1 C26 C27 107.4(8) . .
O1 C26 H26A 110.2 . .
C27 C26 H26A 110.2 . .
O1 C26 H26B 110.2 . .
C27 C26 H26B 110.2 . .
H26A C26 H26B 108.5 . .
C28 C27 C26 105.0(9) . .
C28 C27 H27A 110.8 . .
C26 C27 H27A 110.8 . .
C28 C27 H27B 110.8 . .
C26 C27 H27B 110.8 . .
H27A C27 H27B 108.8 . .
C27 C28 C29 102.1(10) . .
C27 C28 H28A 111.3 . .
C29 C28 H28A 111.3 . .
C27 C28 H28B 111.3 . .
C29 C28 H28B 111.3 . .
H28A C28 H28B 109.2 . .
O1 C29 C28 102.2(9) . .
O1 C29 H29A 111.3 . .
C28 C29 H29A 111.3 . .
O1 C29 H29B 111.3 . .
C28 C29 H29B 111.3 . .
H29A C29 H29B 109.2 . .
O2 C30 C31 110.9(9) . .
O2 C30 H30A 109.5 . .
C31 C30 H30A 109.5 . .
O2 C30 H30B 109.5 . .
C31 C30 H30B 109.5 . .
H30A C30 H30B 108.0 . .
C30 C31 H31A 109.5 . .
C30 C31 H31B 109.5 . .
H31A C31 H31B 109.5 . .
C30 C31 H31C 109.5 . .
H31A C31 H31C 109.5 . .
H31B C31 H31C 109.5 . .
O2 C32 C33 111.0(11) . .
O2 C32 H32A 109.4 . .
C33 C32 H32A 109.4 . .
O2 C32 H32B 109.4 . .
C33 C32 H32B 109.4 . .
H32A C32 H32B 108.0 . .
C32 C33 H33A 109.5 . .
C32 C33 H33B 109.5 . .
H33A C33 H33B 109.5 . .
C32 C33 H33C 109.5 . .
H33A C33 H33C 109.5 . .
H33B C33 H33C 109.5 . .

loop_
_geom_bond_atom_site_label_1
_geom_bond_atom_site_label_2
_geom_bond_distance
_geom_bond_site_symmetry_2
U C1 2.321(6) .
U Cl2 2.6737(19) .
U Cl3 2.6841(19) .
U Cl1 2.7924(19) 3_675
U S1 2.809(2) .
U S2 2.826(2) .
U Cl1 2.8275(18) .
Li O1 1.950(15) .
Li O2 1.981(18) .
Li Cl2 2.427(15) .
Li Cl3 2.442(15) 3_675
Cl1 U 2.7924(19) 3_675
Cl3 Li 2.442(15) 3_675
S1 P1 2.032(3) .
S2 P2 2.014(3) .
P1 C1 1.676(8) .
P1 C8 1.796(8) .
P1 C2 1.826(8) .
P2 C1 1.682(7) .
P2 C14 1.816(8) .
P2 C20 1.834(7) .
O1 C29 1.407(12) .
O1 C26 1.432(10) .
O2 C32 1.440(12) .
O2 C30 1.449(12) .
C2 C3 1.397(10) .
C2 C7 1.405(11) .
C3 C4 1.386(11) .
C3 H3 0.9300 .
C4 C5 1.370(13) .
C4 H4 0.9300 .
C5 C6 1.388(13) .
C5 H5 0.9300 .
C6 C7 1.386(12) .
C6 H6 0.9300 .
C7 H7 0.9300 .
C8 C9 1.376(11) .
C8 C13 1.382(11) .
C9 C10 1.380(12) .
C9 H9 0.9300 .
C10 C11 1.358(14) .
C10 H10 0.9300 .
C11 C12 1.342(15) .
C11 H11 0.9300 .
C12 C13 1.406(13) .
C12 H12 0.9300 .
C13 H13 0.9300 .
C14 C15 1.381(10) .
C14 C19 1.395(10) .
C15 C16 1.377(11) .
C15 H15 0.9300 .
C16 C17 1.380(11) .
C16 H16 0.9300 .
C17 C18 1.371(11) .
C17 H17 0.9300 .
C18 C19 1.386(11) .
C18 H18 0.9300 .
C19 H19 0.9300 .
C20 C25 1.378(10) .
C20 C21 1.394(11) .
C21 C22 1.380(10) .
C21 H21 0.9300 .
C22 C23 1.370(13) .
C22 H22 0.9300 .
C23 C24 1.363(14) .
C23 H23 0.9300 .
C24 C25 1.421(12) .
C24 H24 0.9300 .
C25 H25 0.9300 .
C26 C27 1.481(13) .
C26 H26A 0.9700 .
C26 H26B 0.9700 .
C27 C28 1.438(14) .
C27 H27A 0.9700 .
C27 H27B 0.9700 .
C28 C29 1.572(15) .
C28 H28A 0.9700 .
C28 H28B 0.9700 .
C29 H29A 0.9700 .
C29 H29B 0.9700 .
C30 C31 1.489(8) .
C30 H30A 0.9700 .
C30 H30B 0.9700 .
C31 H31A 0.9600 .
C31 H31B 0.9600 .
C31 H31C 0.9600 .
C32 C33 1.477(19) .
C32 H32A 0.9700 .
C32 H32B 0.9700 .
C33 H33A 0.9600 .
C33 H33B 0.9600 .
C33 H33C 0.9600 .
